data_1561722
loop_
_publ_author_name
'Prakash, Jai'
'Mesbah, Adel'
'Beard, Jessica'
'Leb\`egue, S\'ebastien'
'Malliakas, Christos D.'
'Ibers, James A.'

_publ_section_title
;
 Synthesis, crystal structure, optical, and electronic study of the new
 ternary thorium selenide Ba3ThSe3(Se2)2
;
_journal_name_full 'Journal of Solid State Chemistry'
_journal_page_first 163
_journal_page_last 168
_journal_paper_doi 10.1016/j.jssc.2015.08.012
_journal_volume 231
_journal_year 2015
_chemical_formula_sum 'Ba3 Se7 Th'
_chemical_formula_weight 1196.78
_chemical_name_common Ba3ThSe7
_space_group_crystal_system orthorhombic
_space_group_IT_number 44
_space_group_name_Hall 'I 2 -2'
_space_group_name_H-M_alt 'I m m 2'
_atom_sites_solution_hydrogens .
_atom_sites_solution_primary direct
_atom_sites_solution_secondary difmap
_cell_angle_alpha 90
_cell_angle_beta 90
_cell_angle_gamma 90
_cell_formula_units_Z 2
_cell_length_a 12.42134(17)
_cell_length_b 5.79110(10)
_cell_length_c 9.50388(14)
_cell_measurement_reflns_used 8637
_cell_measurement_temperature 100(2)
_cell_measurement_theta_max 33.16
_cell_measurement_theta_min 3.28
_cell_volume 683.645(18)
_computing_cell_refinement 'Bruker SAINT'
_computing_data_collection 'Bruker APEX2'
_computing_data_reduction 'Bruker SAINT'
_computing_molecular_graphics 'Bruker SHELXTL'
_computing_publication_material 'Bruker SHELXTL'
_computing_structure_refinement 'SHELXL-2014/7 (Sheldrick, 2014)'
_computing_structure_solution 'SHELXL-2012/1 (Sheldrick, 2012)'
_diffrn_ambient_temperature 100(2)
_diffrn_measured_fraction_theta_full 0.989
_diffrn_measured_fraction_theta_max 0.993
_diffrn_measurement_device_type 'Bruker APEX-II CCD'
_diffrn_measurement_method '\f and \w scans'
_diffrn_radiation_type MoK\a
_diffrn_radiation_wavelength 0.71073
_diffrn_reflns_av_R_equivalents 0.0227
_diffrn_reflns_av_unetI/netI 0.0245
_diffrn_reflns_Laue_measured_fraction_full 0.989
_diffrn_reflns_Laue_measured_fraction_max 0.993
_diffrn_reflns_limit_h_max 17
_diffrn_reflns_limit_h_min -17
_diffrn_reflns_limit_k_max 8
_diffrn_reflns_limit_k_min -8
_diffrn_reflns_limit_l_max 13
_diffrn_reflns_limit_l_min -13
_diffrn_reflns_number 7909
_diffrn_reflns_point_group_measured_fraction_full 0.951
_diffrn_reflns_point_group_measured_fraction_max 0.962
_diffrn_reflns_theta_full 25.242
_diffrn_reflns_theta_max 30.053
_diffrn_reflns_theta_min 3.280
_diffrn_source 'fine-focus sealed tube'
_exptl_absorpt_coefficient_mu 37.950
_exptl_absorpt_correction_T_max 0.55200
_exptl_absorpt_correction_T_min 0.30559
_exptl_absorpt_correction_type numerical
_exptl_absorpt_process_details 'face indexed (SADABS; Sheldrick, 2012/1)'
_exptl_crystal_colour 'dark orange'
_exptl_crystal_density_diffrn 5.814
_exptl_crystal_density_method 'not measured'
_exptl_crystal_description irregular
_exptl_crystal_F_000 992
_exptl_crystal_size_max 0.074
_exptl_crystal_size_mid 0.047
_exptl_crystal_size_min 0.033
_refine_diff_density_max 0.512
_refine_diff_density_min -0.640
_refine_diff_density_rms 0.122
_refine_ls_abs_structure_details
;
 Flack x determined using 489 quotients [(I+)-(I-)]/[(I+)+(I-)]
 (Parsons, Flack and Wagner, Acta Cryst. B69 (2013) 249-259).
;
_refine_ls_abs_structure_Flack 0.044(3)
_refine_ls_extinction_coef 0.00051(5)
_refine_ls_extinction_expression Fc^*^=kFc[1+0.001xFc^2^\l^3^/sin(2\q)]^-1/4^
_refine_ls_extinction_method 'SHELXL-2014/7 (Sheldrick 2014'
_refine_ls_goodness_of_fit_ref 0.688
_refine_ls_hydrogen_treatment undef
_refine_ls_matrix_type full
_refine_ls_number_parameters 38
_refine_ls_number_reflns 1099
_refine_ls_number_restraints 1
_refine_ls_restrained_S_all 0.687
_refine_ls_R_factor_all 0.0083
_refine_ls_R_factor_gt 0.0080
_refine_ls_shift/su_max 0.000
_refine_ls_shift/su_mean 0.000
_refine_ls_structure_factor_coef Fsqd
_refine_ls_weighting_details 'w=1/[\s^2^(Fo^2^)] where P=(1.0000Fo^2^+0.0000Fc^2^)'
_refine_ls_weighting_scheme calc
_refine_ls_wR_factor_gt 0.0171
_refine_ls_wR_factor_ref 0.0172
_reflns_Friedel_coverage 0.838
_reflns_Friedel_fraction_full 0.907
_reflns_Friedel_fraction_max 0.928
_reflns_number_gt 1084
_reflns_number_total 1099
_reflns_threshold_expression 'I > 2\s(I)'
_cod_data_source_file JSSC-2015-231-163.cif
_cod_data_source_block Ba3ThSe7
_cod_depositor_comments
;
The following automatic conversions were performed:

data item '_exptl_crystal_density_meas' value 'not measured' was
changed to '?' -- the value is perceived as not measured.

Automatic conversion script
Id: cif_fix_values 8369 2020-08-20 11:38:08Z andrius 
;
_cod_database_code 1561722
_shelx_space_group_comment
;
The symmetry employed for this shelxl refinement is uniquely defined
by the following loop, which should always be used as a source of
symmetry information in preference to the above space-group names.
They are only intended as comments.
;

loop_
_space_group_symop_operation_xyz
'x, y, z'
'-x, -y, z'
'-x, y, z'
'x, -y, z'
'x+1/2, y+1/2, z+1/2'
'-x+1/2, -y+1/2, z+1/2'
'-x+1/2, y+1/2, z+1/2'
'x+1/2, -y+1/2, z+1/2'

loop_
_atom_site_label
_atom_site_type_symbol
_atom_site_fract_x
_atom_site_fract_y
_atom_site_fract_z
_atom_site_U_iso_or_equiv
_atom_site_adp_type
_atom_site_occupancy
_atom_site_site_symmetry_order
_atom_site_calc_flag
_atom_site_refinement_flags_posn
_atom_site_refinement_flags_adp
_atom_site_refinement_flags_occupancy
_atom_site_disorder_assembly
_atom_site_disorder_group
Th1 Th 0.0000 0.0000 0.00000(2) 0.00380(5) Uani 1 4 d S T P . .
Ba1 Ba 0.23977(2) 0.0000 0.38448(3) 0.00580(6) Uani 1 2 d S T P . .
Ba2 Ba 0.5000 0.0000 0.09192(4) 0.00487(8) Uani 1 4 d S T P . .
Se1 Se 0.09555(4) 0.0000 0.70443(5) 0.00601(9) Uani 1 2 d S T P . .
Se2 Se 0.23373(4) 0.0000 0.04156(5) 0.00575(10) Uani 1 2 d S T P . .
Se3 Se 0.0000 0.20524(7) 0.29119(5) 0.00598(9) Uani 1 2 d S T P . .
Se4 Se 0.5000 0.0000 0.43944(7) 0.00499(12) Uani 1 4 d S T P . .

loop_
_atom_site_aniso_label
_atom_site_aniso_U_11
_atom_site_aniso_U_22
_atom_site_aniso_U_33
_atom_site_aniso_U_23
_atom_site_aniso_U_13
_atom_site_aniso_U_12
Th1 0.00397(10) 0.00381(10) 0.00362(10) 0.000 0.000 0.000
Ba1 0.00513(13) 0.00639(13) 0.00587(13) 0.000 -0.00049(10) 0.000
Ba2 0.00551(18) 0.00461(16) 0.00448(18) 0.000 0.000 0.000
Se1 0.0064(2) 0.0060(2) 0.0057(2) 0.000 0.00090(18) 0.000
Se2 0.0048(2) 0.0064(2) 0.0061(2) 0.000 -0.00058(16) 0.000
Se3 0.0070(2) 0.0057(2) 0.0053(2) -0.00111(19) 0.000 0.000
Se4 0.0054(3) 0.0041(3) 0.0055(3) 0.000 0.000 0.000

loop_
_atom_type_symbol
_atom_type_description
_atom_type_scat_dispersion_real
_atom_type_scat_dispersion_imag
_atom_type_scat_source
Se Se -0.0929 2.2259 'International Tables Vol C Tables 4.2.6.8 and 6.1.1.4'
Ba Ba -0.3244 2.2819 'International Tables Vol C Tables 4.2.6.8 and 6.1.1.4'
Th Th -7.2400 8.8979 'International Tables Vol C Tables 4.2.6.8 and 6.1.1.4'

loop_
_geom_angle_atom_site_label_1
_geom_angle_atom_site_label_2
_geom_angle_atom_site_label_3
_geom_angle
_geom_angle_site_symmetry_1
_geom_angle_site_symmetry_3
Se2 Th1 Se2 164.50(2) . 2
Se2 Th1 Se4 91.506(2) . 5_444
Se2 Th1 Se4 91.506(2) 2 5_444
Se2 Th1 Se4 91.506(2) . 5_454
Se2 Th1 Se4 91.506(3) 2 5_454
Se4 Th1 Se4 157.51(3) 5_444 5_454
Se2 Th1 Se3 82.884(10) . 2
Se2 Th1 Se3 82.884(10) 2 2
Se4 Th1 Se3 78.000(16) 5_444 2
Se4 Th1 Se3 124.485(15) 5_454 2
Se2 Th1 Se3 82.884(10) . .
Se2 Th1 Se3 82.884(10) 2 .
Se4 Th1 Se3 124.485(15) 5_444 .
Se4 Th1 Se3 78.001(16) 5_454 .
Se3 Th1 Se3 46.485(17) 2 .
Se2 Th1 Se1 120.653(14) . 2_554
Se2 Th1 Se1 74.844(13) 2 2_554
Se4 Th1 Se1 79.654(12) 5_444 2_554
Se4 Th1 Se1 79.654(12) 5_454 2_554
Se3 Th1 Se1 147.822(8) 2 2_554
Se3 Th1 Se1 147.822(8) . 2_554
Se2 Th1 Se1 74.844(13) . 1_554
Se2 Th1 Se1 120.653(14) 2 1_554
Se4 Th1 Se1 79.654(12) 5_444 1_554
Se4 Th1 Se1 79.654(12) 5_454 1_554
Se3 Th1 Se1 147.822(8) 2 1_554
Se3 Th1 Se1 147.822(8) . 1_554
Se1 Th1 Se1 45.808(18) 2_554 1_554
Se2 Th1 Ba1 138.467(3) . 5_444
Se2 Th1 Ba1 46.965(5) 2 5_444
Se4 Th1 Ba1 46.980(3) 5_444 5_444
Se4 Th1 Ba1 125.917(7) 5_454 5_444
Se3 Th1 Ba1 88.287(7) 2 5_444
Se3 Th1 Ba1 118.726(7) . 5_444
Se1 Th1 Ba1 59.538(7) 2_554 5_444
Se1 Th1 Ba1 93.159(9) 1_554 5_444
Se2 Th1 Ba1 46.965(5) . 6_554
Se2 Th1 Ba1 138.467(3) 2 6_554
Se4 Th1 Ba1 125.917(7) 5_444 6_554
Se4 Th1 Ba1 46.980(3) 5_454 6_554
Se3 Th1 Ba1 118.726(7) 2 6_554
Se3 Th1 Ba1 88.287(7) . 6_554
Se1 Th1 Ba1 93.159(9) 2_554 6_554
Se1 Th1 Ba1 59.538(7) 1_554 6_554
Ba1 Th1 Ba1 151.604(9) 5_444 6_554
Se2 Th1 Ba1 138.467(3) . 5_454
Se2 Th1 Ba1 46.965(5) 2 5_454
Se4 Th1 Ba1 125.917(7) 5_444 5_454
Se4 Th1 Ba1 46.980(3) 5_454 5_454
Se3 Th1 Ba1 118.726(7) 2 5_454
Se3 Th1 Ba1 88.287(7) . 5_454
Se1 Th1 Ba1 59.538(7) 2_554 5_454
Se1 Th1 Ba1 93.159(9) 1_554 5_454
Ba1 Th1 Ba1 80.609(5) 5_444 5_454
Ba1 Th1 Ba1 92.457(5) 6_554 5_454
Se2 Th1 Ba1 46.965(5) . 6_544
Se2 Th1 Ba1 138.467(3) 2 6_544
Se4 Th1 Ba1 46.980(3) 5_444 6_544
Se4 Th1 Ba1 125.917(7) 5_454 6_544
Se3 Th1 Ba1 88.287(7) 2 6_544
Se3 Th1 Ba1 118.726(7) . 6_544
Se1 Th1 Ba1 93.159(9) 2_554 6_544
Se1 Th1 Ba1 59.538(7) 1_554 6_544
Ba1 Th1 Ba1 92.457(5) 5_444 6_544
Ba1 Th1 Ba1 80.609(5) 6_554 6_544
Ba1 Th1 Ba1 151.604(9) 5_454 6_544
Se2 Ba1 Se4 100.500(16) . .
Se2 Ba1 Se2 117.267(8) . 6
Se4 Ba1 Se2 80.097(11) . 6
Se2 Ba1 Se2 117.267(8) . 6_545
Se4 Ba1 Se2 80.097(11) . 6_545
Se2 Ba1 Se2 124.334(16) 6 6_545
Se2 Ba1 Se3 73.320(13) . .
Se4 Ba1 Se3 157.856(8) . .
Se2 Ba1 Se3 84.006(12) 6 .
Se2 Ba1 Se3 121.831(12) 6_545 .
Se2 Ba1 Se3 73.319(13) . 2
Se4 Ba1 Se3 157.855(8) . 2
Se2 Ba1 Se3 121.831(12) 6 2
Se2 Ba1 Se3 84.006(12) 6_545 2
Se3 Ba1 Se3 41.862(14) . 2
Se2 Ba1 Se1 148.176(14) . .
Se4 Ba1 Se1 111.325(16) . .
Se2 Ba1 Se1 70.013(9) 6 .
Se2 Ba1 Se1 70.013(9) 6_545 .
Se3 Ba1 Se1 77.009(12) . .
Se3 Ba1 Se1 77.009(12) 2 .
Se2 Ba1 Ba2 50.618(10) . .
Se4 Ba1 Ba2 49.881(13) . .
Se2 Ba1 Ba2 102.775(9) 6 .
Se2 Ba1 Ba2 102.775(9) 6_545 .
Se3 Ba1 Ba2 120.323(12) . .
Se3 Ba1 Ba2 120.323(12) 2 .
Se1 Ba1 Ba2 161.206(12) . .
Se2 Ba1 Th1 105.179(9) . 5
Se4 Ba1 Th1 41.238(3) . 5
Se2 Ba1 Th1 40.848(9) 6 5
Se2 Ba1 Th1 112.805(10) 6_545 5
Se3 Ba1 Th1 118.730(7) . 5
Se3 Ba1 Th1 160.537(8) 2 5
Se1 Ba1 Th1 98.930(8) . 5
Ba2 Ba1 Th1 67.202(5) . 5
Se2 Ba1 Th1 105.179(9) . 5_545
Se4 Ba1 Th1 41.238(3) . 5_545
Se2 Ba1 Th1 112.805(10) 6 5_545
Se2 Ba1 Th1 40.848(9) 6_545 5_545
Se3 Ba1 Th1 160.537(8) . 5_545
Se3 Ba1 Th1 118.730(7) 2 5_545
Se1 Ba1 Th1 98.930(8) . 5_545
Ba2 Ba1 Th1 67.202(5) . 5_545
Th1 Ba1 Th1 80.609(5) 5 5_545
Se2 Ba1 Ba2 114.440(9) . 5_445
Se4 Ba1 Ba2 124.823(10) . 5_445
Se2 Ba1 Ba2 115.247(10) 6 5_445
Se2 Ba1 Ba2 46.586(9) 6_545 5_445
Se3 Ba1 Ba2 76.077(9) . 5_445
Se3 Ba1 Ba2 46.325(9) 2 5_445
Se1 Ba1 Ba2 45.715(6) . 5_445
Ba2 Ba1 Ba2 140.415(4) . 5_445
Th1 Ba1 Ba2 140.347(9) 5 5_445
Th1 Ba1 Ba2 87.433(3) 5_545 5_445
Se2 Ba1 Ba2 114.440(9) . 5_455
Se4 Ba1 Ba2 124.823(10) . 5_455
Se2 Ba1 Ba2 46.586(9) 6 5_455
Se2 Ba1 Ba2 115.247(10) 6_545 5_455
Se3 Ba1 Ba2 46.325(9) . 5_455
Se3 Ba1 Ba2 76.077(9) 2 5_455
Se1 Ba1 Ba2 45.715(6) . 5_455
Ba2 Ba1 Ba2 140.415(4) . 5_455
Th1 Ba1 Ba2 87.433(3) 5 5_455
Th1 Ba1 Ba2 140.347(9) 5_545 5_455
Ba2 Ba1 Ba2 78.063(5) 5_445 5_455
Se4 Ba2 Se1 71.136(10) . 5_554
Se4 Ba2 Se1 71.136(10) . 6_544
Se1 Ba2 Se1 142.27(2) 5_554 6_544
Se4 Ba2 Se1 71.136(10) . 6_554
Se1 Ba2 Se1 42.065(15) 5_554 6_554
Se1 Ba2 Se1 122.229(16) 6_544 6_554
Se4 Ba2 Se1 71.136(10) . 5_544
Se1 Ba2 Se1 122.229(16) 5_554 5_544
Se1 Ba2 Se1 42.065(15) 6_544 5_544
Se1 Ba2 Se1 142.27(2) 6_554 5_544
Se4 Ba2 Se3 149.152(9) . 5_544
Se1 Ba2 Se3 136.598(13) 5_554 5_544
Se1 Ba2 Se3 80.132(11) 6_544 5_544
Se1 Ba2 Se3 136.598(13) 6_554 5_544
Se1 Ba2 Se3 80.132(11) 5_544 5_544
Se4 Ba2 Se3 149.152(9) . 6_554
Se1 Ba2 Se3 80.132(11) 5_554 6_554
Se1 Ba2 Se3 136.598(13) 6_544 6_554
Se1 Ba2 Se3 80.132(11) 6_554 6_554
Se1 Ba2 Se3 136.598(13) 5_544 6_554
Se3 Ba2 Se3 61.696(17) 5_544 6_554
Se4 Ba2 Se2 98.233(11) . 2_655
Se1 Ba2 Se2 72.007(8) 5_554 2_655
Se1 Ba2 Se2 113.672(8) 6_544 2_655
Se1 Ba2 Se2 113.672(8) 6_554 2_655
Se1 Ba2 Se2 72.007(8) 5_544 2_655
Se3 Ba2 Se2 82.938(9) 5_544 2_655
Se3 Ba2 Se2 82.938(9) 6_554 2_655
Se4 Ba2 Se2 98.233(11) . .
Se1 Ba2 Se2 113.672(8) 5_554 .
Se1 Ba2 Se2 72.007(8) 6_544 .
Se1 Ba2 Se2 72.007(8) 6_554 .
Se1 Ba2 Se2 113.672(8) 5_544 .
Se3 Ba2 Se2 82.938(9) 5_544 .
Se3 Ba2 Se2 82.938(9) 6_554 .
Se2 Ba2 Se2 163.53(2) 2_655 .
Se4 Ba2 Ba1 49.298(5) . .
Se1 Ba2 Ba1 93.511(10) 5_554 .
Se1 Ba2 Ba1 61.123(8) 6_544 .
Se1 Ba2 Ba1 61.123(8) 6_554 .
Se1 Ba2 Ba1 93.511(10) 5_544 .
Se3 Ba2 Ba1 124.047(5) 5_544 .
Se3 Ba2 Ba1 124.047(5) 6_554 .
Se2 Ba2 Ba1 147.531(14) 2_655 .
Se2 Ba2 Ba1 48.935(9) . .
Se4 Ba2 Ba1 49.299(5) . 2_655
Se1 Ba2 Ba1 61.123(8) 5_554 2_655
Se1 Ba2 Ba1 93.511(10) 6_544 2_655
Se1 Ba2 Ba1 93.511(10) 6_554 2_655
Se1 Ba2 Ba1 61.123(8) 5_544 2_655
Se3 Ba2 Ba1 124.046(5) 5_544 2_655
Se3 Ba2 Ba1 124.046(5) 6_554 2_655
Se2 Ba2 Ba1 48.934(9) 2_655 2_655
Se2 Ba2 Ba1 147.532(14) . 2_655
Ba1 Ba2 Ba1 98.597(11) . 2_655
Se4 Ba2 Ba1 115.390(5) . 6_544
Se1 Ba2 Ba1 157.296(8) 5_554 6_544
Se1 Ba2 Ba1 49.817(9) 6_544 6_544
Se1 Ba2 Ba1 117.230(8) 6_554 6_544
Se1 Ba2 Ba1 79.613(8) 5_544 6_544
Se3 Ba2 Ba1 46.288(5) 5_544 6_544
Se3 Ba2 Ba1 87.409(9) 6_554 6_544
Se2 Ba2 Ba1 125.427(9) 2_655 6_544
Se2 Ba2 Ba1 45.375(5) . 6_544
Ba1 Ba2 Ba1 77.793(2) . 6_544
Ba1 Ba2 Ba1 140.415(4) 2_655 6_544
Se1 Se1 Th1 67.097(9) 2 1_556
Se1 Se1 Ba2 68.968(7) 2 5_445
Th1 Se1 Ba2 99.100(11) 1_556 5_445
Se1 Se1 Ba2 68.968(7) 2 5_455
Th1 Se1 Ba2 99.100(11) 1_556 5_455
Ba2 Se1 Ba2 122.229(16) 5_445 5_455
Se1 Se1 Ba1 120.504(9) 2 .
Th1 Se1 Ba1 172.400(17) 1_556 .
Ba2 Se1 Ba1 84.468(10) 5_445 .
Ba2 Se1 Ba1 84.468(10) 5_455 .
Th1 Se2 Ba1 99.068(15) . .
Th1 Se2 Ba1 92.187(10) . 6_544
Ba1 Se2 Ba1 116.969(8) . 6_544
Th1 Se2 Ba1 92.187(10) . 6_554
Ba1 Se2 Ba1 116.969(8) . 6_554
Ba1 Se2 Ba1 124.333(16) 6_544 6_554
Th1 Se2 Ba2 179.52(2) . .
Ba1 Se2 Ba2 80.447(13) . .
Ba1 Se2 Ba2 88.039(11) 6_544 .
Ba1 Se2 Ba2 88.039(11) 6_554 .
Se3 Se3 Th1 66.757(9) 2 .
Se3 Se3 Ba1 69.069(7) 2 2
Th1 Se3 Ba1 95.962(10) . 2
Se3 Se3 Ba1 69.069(7) 2 .
Th1 Se3 Ba1 95.963(10) . .
Ba1 Se3 Ba1 127.066(16) 2 .
Se3 Se3 Ba2 120.849(9) 2 5_455
Th1 Se3 Ba2 172.394(17) . 5_455
Ba1 Se3 Ba2 87.387(11) 2 5_455
Ba1 Se3 Ba2 87.386(11) . 5_455
Th1 Se4 Th1 157.52(3) 5 5_545
Th1 Se4 Ba1 91.782(2) 5 .
Th1 Se4 Ba1 91.782(1) 5_545 .
Th1 Se4 Ba1 91.782(1) 5 2_655
Th1 Se4 Ba1 91.782(1) 5_545 2_655
Ba1 Se4 Ba1 161.64(3) . 2_655
Th1 Se4 Ba2 101.242(13) 5 .
Th1 Se4 Ba2 101.242(13) 5_545 .
Ba1 Se4 Ba2 80.820(13) . .
Ba1 Se4 Ba2 80.820(13) 2_655 .

loop_
_geom_bond_atom_site_label_1
_geom_bond_atom_site_label_2
_geom_bond_distance
_geom_bond_site_symmetry_2
Th1 Se2 2.9299(5) .
Th1 Se2 2.9300(5) 2
Th1 Se4 2.95220(14) 5_444
Th1 Se4 2.95220(14) 5_454
Th1 Se3 3.0119(5) 2
Th1 Se3 3.0119(5) .
Th1 Se1 3.0496(5) 2_554
Th1 Se1 3.0496(5) 1_554
Th1 Ba1 4.4764(2) 5_444
Th1 Ba1 4.4764(2) 6_554
Th1 Ba1 4.4764(2) 5_454
Th1 Ba1 4.4764(2) 6_544
Ba1 Se2 3.2599(5) .
Ba1 Se4 3.2743(3) .
Ba1 Se2 3.2744(2) 6
Ba1 Se2 3.2744(2) 6_545
Ba1 Se3 3.3270(3) .
Ba1 Se3 3.3270(3) 2
Ba1 Se1 3.5292(5) .
Ba1 Ba2 4.2637(4) .
Ba1 Th1 4.4764(2) 5
Ba1 Th1 4.4764(2) 5_545
Ba1 Ba2 4.5979(3) 5_445
Ba1 Ba2 4.5979(3) 5_455
Ba2 Se4 3.3028(8) .
Ba2 Se1 3.3070(3) 5_554
Ba2 Se1 3.3070(3) 6_544
Ba2 Se1 3.3070(3) 6_554
Ba2 Se1 3.3070(3) 5_544
Ba2 Se3 3.3290(6) 5_544
Ba2 Se3 3.3290(6) 6_554
Ba2 Se2 3.3419(5) 2_655
Ba2 Se2 3.3419(5) .
Ba2 Ba1 4.2637(4) 2_655
Ba2 Ba1 4.5979(3) 6_544
Se1 Se1 2.3737(9) 2
Se1 Th1 3.0495(5) 1_556
Se1 Ba2 3.3070(3) 5_445
Se1 Ba2 3.3070(3) 5_455
Se2 Ba1 3.2744(2) 6_544
Se2 Ba1 3.2744(2) 6_554
Se3 Se3 2.3771(9) 2
Se3 Ba1 3.3269(3) 2
Se3 Ba2 3.3290(6) 5_455
Se4 Th1 2.95220(14) 5
Se4 Th1 2.95220(14) 5_545
Se4 Ba1 3.2744(3) 2_655
